data_4119354
loop_
_publ_author_name
'Imogen A. Riddell'
'Yana R. Hristova'
'Jack K. Clegg'
'Christopher S. Wood'
'Boris Breiner'
'Jonathan R. Nitschke'

_publ_section_title
;
 Five Discrete Multinuclear Metal-Organic Assemblies from One Ligand:
 Deciphering the Effects of Different Templates
;
_journal_name_full 'Journal of the American Chemical Society'
_journal_page_first 2723
_journal_page_last 2733
_journal_paper_doi 10.1021/ja311285b
_journal_volume 135
_journal_year 2013
_chemical_formula_moiety
;
C156 H132 N24 Ni4 , 6.25(C2 H3 N), 6(C4 H10 O), 8(C F S3 O3)
;
_chemical_formula_sum 'C200.5 H210.75 F24 N30.25 Ni4 O30 S8'
_chemical_formula_weight 4471.56
_chemical_name_systematic
; 
 ? 
;
_space_group_IT_number 190
_symmetry_cell_setting hexagonal
_symmetry_Int_Tables_number 190
_symmetry_space_group_name_Hall 'P -6c -2c'
_symmetry_space_group_name_H-M 'P -6 2 c'
_atom_sites_solution_hydrogens geom
_atom_sites_solution_primary direct
_atom_sites_solution_secondary difmap
_audit_creation_method SHELXL-97
_cell_angle_alpha 90.00
_cell_angle_beta 90.00
_cell_angle_gamma 120.00
_cell_formula_units_Z 4
_cell_length_a 24.581(5)
_cell_length_b 24.581(5)
_cell_length_c 41.330(11)
_cell_measurement_reflns_used 36508
_cell_measurement_temperature 100(2)
_cell_measurement_theta_max 26.6
_cell_measurement_theta_min 0.9
_cell_volume 21627(8)
_computing_cell_refinement
;
CrystalClear-SM Expert 2.0 r5 (Rigaku, 2010)
;
_computing_data_collection
;
CrystalClear-SM Expert 2.0 r5 (Rigaku, 2010)
;
_computing_data_reduction
;
CrystalClear-SM Expert 2.0 r5 (Rigaku, 2010)
;
_computing_molecular_graphics
;ORTEP-3 (Farrugia, 1997)
WINGX-32 (Farrugia, 1999) 
;
_computing_publication_material 'enCIFer 1.1 (CCDC, 2005)'
_computing_structure_refinement 'SHELXL-97 (Sheldrick, 1997)'
_computing_structure_solution 'SUPERFLIP (Palatinus & Chapuis, 2007)'
_diffrn_ambient_temperature 100(2)
_diffrn_measured_fraction_theta_full 0.994
_diffrn_measured_fraction_theta_max 0.994
_diffrn_measurement_device_type 'Rigaku Saturn 724+ detector on Crystal Logic diffractometer'
_diffrn_measurement_method '\w  scans'
_diffrn_radiation_monochromator 'silicon double crystal'
_diffrn_radiation_source 'Diamond beamline I19'
_diffrn_radiation_type synchrotron
_diffrn_radiation_wavelength 0.68890
_diffrn_reflns_av_R_equivalents 0.0750
_diffrn_reflns_av_sigmaI/netI 0.0519
_diffrn_reflns_limit_h_max 27
_diffrn_reflns_limit_h_min -27
_diffrn_reflns_limit_k_max 27
_diffrn_reflns_limit_k_min -25
_diffrn_reflns_limit_l_max 45
_diffrn_reflns_limit_l_min -45
_diffrn_reflns_number 128263
_diffrn_reflns_theta_full 22.50
_diffrn_reflns_theta_max 22.50
_diffrn_reflns_theta_min 2.82
_exptl_absorpt_coefficient_mu 0.514
_exptl_absorpt_correction_T_max 1.000
_exptl_absorpt_correction_T_min 0.719
_exptl_absorpt_correction_type multi-scan
_exptl_absorpt_process_details 'CrystalClear-SM Expert 2.0 r5 (Rigaku, 2010)'
_exptl_crystal_colour orange
_exptl_crystal_density_diffrn 1.373
_exptl_crystal_description shard
_exptl_crystal_F_000 9286
_exptl_crystal_size_max 0.01
_exptl_crystal_size_mid 0.005
_exptl_crystal_size_min 0.005
_platon_squeeze_details
;
included as diethyl ether molecules
;
_refine_diff_density_max 0.810
_refine_diff_density_min -0.650
_refine_diff_density_rms 0.093
_refine_ls_abs_structure_details 'Flack H D (1983), Acta Cryst. A39, 876-881'
_refine_ls_abs_structure_Flack 0.12(3)
_refine_ls_extinction_method none
_refine_ls_goodness_of_fit_ref 1.066
_refine_ls_hydrogen_treatment constr
_refine_ls_matrix_type full
_refine_ls_number_parameters 764
_refine_ls_number_reflns 10497
_refine_ls_number_restraints 43
_refine_ls_restrained_S_all 1.075
_refine_ls_R_factor_all 0.1009
_refine_ls_R_factor_gt 0.0989
_refine_ls_shift/su_max 0.001
_refine_ls_shift/su_mean 0.000
_refine_ls_structure_factor_coef Fsqd
_refine_ls_weighting_details 'calc w=1/[\s^2^(Fo^2^)+(0.1843P)^2^+26.7611P] where P=(Fo^2^+2Fc^2^)/3'
_refine_ls_weighting_scheme calc
_refine_ls_wR_factor_gt 0.2713
_refine_ls_wR_factor_ref 0.2740
_reflns_number_gt 10147
_reflns_number_total 10497
_reflns_threshold_expression >2sigma(I)
_cod_data_source_file ja311285b_si_001_05.cif
_cod_data_source_block NiOTf
_cod_original_cell_volume 21628(8)
_cod_original_formula_sum 'C200.50 H210.75 F24 N30.25 Ni4 O30 S8'
_cod_database_code 4119354

loop_
_symmetry_equiv_pos_as_xyz
'x, y, z'
'-y, x-y, z'
'-x+y, -x, z'
'x-y, -y, -z'
'-x, -x+y, -z'
'y, x, -z'
'y, x, z+1/2'
'-x, -x+y, z+1/2'
'x-y, -y, z+1/2'
'x, y, -z+1/2'
'-x+y, -x, -z+1/2'
'-y, x-y, -z+1/2'

loop_
_atom_site_label
_atom_site_type_symbol
_atom_site_fract_x
_atom_site_fract_y
_atom_site_fract_z
_atom_site_U_iso_or_equiv
_atom_site_adp_type
_atom_site_occupancy
_atom_site_symmetry_multiplicity
_atom_site_calc_flag
_atom_site_refinement_flags
_atom_site_disorder_assembly
_atom_site_disorder_group
C1 C 0.2957(6) 0.2253(7) 0.1249(3) 0.1018(14) Uani 1 1 d . . .
C2 C 0.2349(6) 0.2050(7) 0.1137(3) 0.1018(14) Uani 1 1 d . . .
H2 H 0.2258 0.1951 0.0914 0.122 Uiso 1 1 calc R . .
C3 C 0.1882(6) 0.1990(7) 0.1338(3) 0.1018(14) Uani 1 1 d . . .
H3 H 0.1484 0.1881 0.1249 0.122 Uiso 1 1 calc R . .
C4 C 0.1973(6) 0.2085(7) 0.1679(3) 0.1018(14) Uani 1 1 d . . .
C5 C 0.2605(6) 0.2300(7) 0.1793(4) 0.1018(14) Uani 1 1 d . . .
H5 H 0.2699 0.2404 0.2015 0.122 Uiso 1 1 calc R . .
C6 C 0.3084(6) 0.2361(7) 0.1585(3) 0.1018(14) Uani 1 1 d . . .
H6 H 0.3487 0.2472 0.1669 0.122 Uiso 1 1 calc R . .
C7 C 0.1494(6) 0.2011(7) 0.1912(3) 0.1018(14) Uani 1 1 d . . .
H7A H 0.1230 0.1566 0.1967 0.153 Uiso 1 1 calc R . .
H7B H 0.1233 0.2168 0.1818 0.153 Uiso 1 1 calc R . .
H7C H 0.1697 0.2251 0.2109 0.153 Uiso 1 1 calc R . .
C8 C 0.3529(4) 0.2622(4) 0.07836(19) 0.0548(19) Uani 1 1 d . . .
H8 H 0.3333 0.2867 0.0751 0.066 Uiso 1 1 calc R . .
C9 C 0.3959(4) 0.2612(4) 0.0538(2) 0.0581(19) Uani 1 1 d . . .
C10 C 0.4590(4) 0.2209(4) 0.03960(17) 0.0528(18) Uani 1 1 d . . .
H10 H 0.4772 0.1957 0.0449 0.063 Uiso 1 1 calc R . .
C11 C 0.4716(3) 0.2482(3) 0.0097(2) 0.0541(19) Uani 1 1 d . . .
C12 C 0.4447(4) 0.2862(4) 0.00192(18) 0.0581(19) Uani 1 1 d . . .
H12 H 0.4524 0.3065 -0.0185 0.070 Uiso 1 1 calc R . .
C13 C 0.4078(4) 0.2930(4) 0.0243(2) 0.065(2) Uani 1 1 d . . .
H13 H 0.3903 0.3190 0.0199 0.078 Uiso 1 1 calc R . .
C14 C 0.5050(4) 0.2342(3) -0.0154(2) 0.0550(18) Uani 1 1 d . . .
C15 C 0.5587(4) 0.2813(4) -0.03123(18) 0.0592(19) Uani 1 1 d . . .
H15 H 0.5745 0.3237 -0.0248 0.071 Uiso 1 1 calc R . .
C16 C 0.5655(4) 0.2098(4) -0.0655(2) 0.063(2) Uani 1 1 d U . .
C17 C 0.5111(5) 0.1613(4) -0.0512(2) 0.073(2) Uani 1 1 d . . .
H17 H 0.4936 0.1197 -0.0593 0.088 Uiso 1 1 calc R . .
C18 C 0.4832(5) 0.1730(4) -0.0258(2) 0.076(3) Uani 1 1 d . . .
H18 H 0.4486 0.1391 -0.0152 0.091 Uiso 1 1 calc R . .
C19 C 0.5940(5) 0.2005(4) -0.0921(2) 0.077(3) Uani 1 1 d U . .
H19 H 0.5793 0.1595 -0.1006 0.092 Uiso 1 1 calc R . .
C20 C 0.6678(5) 0.2399(10) -0.1324(2) 0.232(6) Uani 1 1 d GD . .
C21 C 0.7282(5) 0.2485(10) -0.1311(3) 0.232(6) Uani 1 1 d G . .
H21 H 0.7510 0.2607 -0.1113 0.279 Uiso 1 1 calc R . .
C22 C 0.7550(5) 0.2392(10) -0.1586(3) 0.232(6) Uani 1 1 d GD . .
H22 H 0.7962 0.2451 -0.1576 0.279 Uiso 1 1 calc R . .
C23 C 0.7216(6) 0.2214(10) -0.1874(3) 0.232(6) Uani 1 1 d GD . .
C24 C 0.6613(6) 0.2128(10) -0.1888(2) 0.232(6) Uani 1 1 d GD . .
H24 H 0.6384 0.2005 -0.2085 0.279 Uiso 1 1 calc R . .
C25 C 0.6344(5) 0.2220(10) -0.1613(2) 0.232(6) Uani 1 1 d G . .
H25 H 0.5932 0.2162 -0.1622 0.279 Uiso 1 1 calc R . .
C26 C 0.7436(9) 0.1936(13) -0.2146(4) 0.232(6) Uani 1 1 d D . .
H26A H 0.7155 0.1830 -0.2332 0.348 Uiso 0.50 1 calc PR . .
H26B H 0.7427 0.1556 -0.2066 0.348 Uiso 0.50 1 calc PR . .
H26C H 0.7865 0.2245 -0.2210 0.348 Uiso 0.50 1 calc PR . .
H26D H 0.7809 0.1924 -0.2074 0.348 Uiso 0.50 1 calc PR . .
H26E H 0.7537 0.2198 -0.2340 0.348 Uiso 0.50 1 calc PR . .
H26F H 0.7099 0.1509 -0.2196 0.348 Uiso 0.50 1 calc PR . .
C27 C 0.2754(3) 0.0699(3) 0.08276(19) 0.0492(17) Uani 1 1 d . . .
C28 C 0.2539(5) 0.1004(4) 0.0616(2) 0.071(2) Uani 1 1 d . . .
H28 H 0.2826 0.1409 0.0534 0.085 Uiso 1 1 calc R . .
C29 C 0.1906(4) 0.0714(4) 0.0529(3) 0.073(3) Uani 1 1 d . . .
H29 H 0.1762 0.0931 0.0396 0.088 Uiso 1 1 calc R . .
C30 C 0.1481(4) 0.0106(4) 0.0636(3) 0.074(3) Uani 1 1 d . . .
C31 C 0.1684(4) -0.0182(4) 0.0845(2) 0.071(2) Uani 1 1 d . . .
H31 H 0.1392 -0.0581 0.0932 0.085 Uiso 1 1 calc R . .
C32 C 0.2327(4) 0.0105(4) 0.0935(2) 0.062(2) Uani 1 1 d . . .
H32 H 0.2464 -0.0115 0.1070 0.075 Uiso 1 1 calc R . .
C33 C 0.0800(5) -0.0193(5) 0.0544(3) 0.087(3) Uani 1 1 d . . .
H33A H 0.0771 -0.0123 0.0313 0.130 Uiso 1 1 d R . .
H33B H 0.0593 -0.0009 0.0669 0.130 Uiso 1 1 d R . .
H33C H 0.0592 -0.0645 0.0587 0.130 Uiso 1 1 d R . .
C34 C 0.3662(4) 0.0665(4) 0.08717(18) 0.0562(19) Uani 1 1 d . . .
H34 H 0.3429 0.0248 0.0792 0.067 Uiso 1 1 calc R . .
C35 C 0.4342(4) 0.0946(3) 0.09574(19) 0.0516(18) Uani 1 1 d . . .
C36 C 0.5203(3) 0.1781(4) 0.11865(19) 0.0492(16) Uani 1 1 d . . .
H36 H 0.5401 0.2192 0.1277 0.059 Uiso 1 1 calc R . .
C37 C 0.5539(4) 0.1448(4) 0.1178(2) 0.0557(18) Uani 1 1 d . . .
C38 C 0.5241(4) 0.0866(4) 0.1043(2) 0.061(2) Uani 1 1 d . . .
H38 H 0.5460 0.0639 0.1027 0.074 Uiso 1 1 calc R . .
C39 C 0.4641(3) 0.0595(4) 0.0930(2) 0.0564(19) Uani 1 1 d . . .
H39 H 0.4437 0.0188 0.0837 0.068 Uiso 1 1 calc R . .
C40 C 0.3527(4) 0.1048(4) 0.17051(18) 0.060(2) Uani 0.60 1 d P A 1
C41 C 0.2879(5) 0.0762(4) 0.1660(2) 0.068(2) Uani 0.60 1 d P A 1
H41 H 0.2682 0.0969 0.1564 0.082 Uiso 0.60 1 calc PR A 1
C42 C 0.2531(13) 0.0108(9) 0.1775(6) 0.088(3) Uani 0.60 1 d P A 1
H42 H 0.2086 -0.0102 0.1761 0.105 Uiso 0.60 1 calc PR A 1
C43 C 0.2799(9) -0.0225(8) 0.1902(5) 0.088(3) Uani 0.60 1 d P A 1
C44 C 0.3468(10) 0.0129(9) 0.1966(5) 0.088(3) Uani 0.60 1 d P A 1
H44 H 0.3689 -0.0061 0.2057 0.105 Uiso 0.60 1 calc PR A 1
C45 C 0.3763(6) 0.0759(5) 0.1888(3) 0.104(4) Uani 0.60 1 d P A 1
H45 H 0.4175 0.1016 0.1971 0.125 Uiso 0.60 1 calc PR A 1
C46 C 0.2417(9) -0.0847(8) 0.2039(5) 0.088(3) Uani 0.60 1 d P A 1
H46A H 0.2178 -0.0824 0.2223 0.132 Uiso 0.60 1 calc PR A 1
H46B H 0.2690 -0.1008 0.2112 0.132 Uiso 0.60 1 calc PR A 1
H46C H 0.2126 -0.1129 0.1874 0.132 Uiso 0.60 1 calc PR A 1
C40A C 0.3527(4) 0.1048(4) 0.17051(18) 0.060(2) Uani 0.40 1 d P A 2
C41A C 0.2879(5) 0.0762(4) 0.1660(2) 0.068(2) Uani 0.40 1 d P A 2
H41A H 0.2735 0.0958 0.1512 0.082 Uiso 0.40 1 calc PR A 2
C42A C 0.2488(19) 0.0292(14) 0.1789(9) 0.088(3) Uani 0.40 1 d PD A 2
H42A H 0.2061 0.0149 0.1739 0.105 Uiso 0.40 1 calc PR A 2
C43A C 0.2618(13) -0.0064(9) 0.2014(5) 0.088(3) Uani 0.40 1 d PD A 2
C44A C 0.3271(15) 0.0215(13) 0.2081(8) 0.088(3) Uani 0.40 1 d PD A 2
H44A H 0.3401 0.0054 0.2255 0.105 Uiso 0.40 1 calc PR A 2
C45A C 0.3763(6) 0.0759(5) 0.1888(3) 0.104(4) Uani 0.40 1 d P A 2
H45A H 0.4197 0.0886 0.1894 0.125 Uiso 0.40 1 calc PR A 2
C46A C 0.2142(13) -0.0686(11) 0.2178(7) 0.088(3) Uani 0.40 1 d PD A 2
H46D H 0.2351 -0.0923 0.2236 0.132 Uiso 0.40 1 calc PR A 2
H46E H 0.1796 -0.0934 0.2028 0.132 Uiso 0.40 1 calc PR A 2
H46F H 0.1977 -0.0595 0.2373 0.132 Uiso 0.40 1 calc PR A 2
C47 C 0.4372(4) 0.2092(4) 0.1747(2) 0.0563(18) Uani 1 1 d . A .
H47 H 0.4417 0.2008 0.1966 0.068 Uiso 1 1 calc R . .
C48 C 0.4818(4) 0.2694(4) 0.16120(18) 0.0539(18) Uani 1 1 d . A .
C49 C 0.5075(3) 0.3324(3) 0.11635(19) 0.0503(17) Uani 1 1 d . A .
H49 H 0.5012 0.3393 0.0944 0.060 Uiso 1 1 calc R . .
C50 C 0.5548(3) 0.3826(4) 0.1339(2) 0.057(2) Uani 1 1 d . . .
C51 C 0.5658(4) 0.3737(4) 0.1649(2) 0.062(2) Uani 1 1 d . . .
H51 H 0.5990 0.4070 0.1766 0.074 Uiso 1 1 calc R . .
C52 C 0.5280(4) 0.3151(4) 0.17979(19) 0.0570(19) Uani 1 1 d . . .
H52 H 0.5343 0.3076 0.2017 0.068 Uiso 1 1 calc R . .
C53 C 0.5182(9) 0.1005(12) 0.2500 0.123(8) Uani 1 2 d S . .
C54 C 0.3654(8) 0.4139(7) 0.1094(4) 0.121(5) Uani 1 1 d . . .
C55 C 0.2595(10) 0.1915(10) -0.0261(4) 0.076(5) Uani 0.50 1 d P . .
C57 C 0.6667 0.3333 0.0967(8) 0.124(10) Uani 1 3 d SD . .
C58 C 0.6667 0.3333 0.0596(7) 0.140(9) Uani 1 3 d SD . .
H58A H 0.7098 0.3511 0.0517 0.210 Uiso 0.33333 1 d PR . .
H58B H 0.6489 0.3587 0.0517 0.210 Uiso 0.33333 1 d PR . .
H58C H 0.6413 0.2902 0.0517 0.210 Uiso 0.33333 1 d PR . .
C59 C 0.5677(5) 0.4283(5) 0.0262(3) 0.089(3) Uani 1 1 d D . .
C60 C 0.5317(5) 0.4599(5) 0.0137(2) 0.083(3) Uani 1 1 d D . .
H60A H 0.5316 0.4883 0.0303 0.124 Uiso 1 1 calc R . .
H60B H 0.4884 0.4278 0.0086 0.124 Uiso 1 1 calc R . .
H60C H 0.5522 0.4839 -0.0059 0.124 Uiso 1 1 calc R . .
C61 C 0.3834(15) -0.0671(14) 0.1425(7) 0.108(8) Uiso 0.50 1 d P . .
N11 N 0.3431(18) -0.0850(17) 0.1263(8) 0.153(10) Uiso 0.50 1 d P . .
N12 N 0.388(2) 0.260(2) 0.2500 0.158(15) Uiso 0.50 2 d SPD . .
C63 C 0.345(2) 0.214(2) 0.2500 0.17(2) Uiso 0.50 2 d SPD . .
C64 C 0.278(3) 0.156(3) 0.2500 0.20(3) Uiso 0.50 2 d SPD . .
H64A H 0.2893 0.1236 0.2500 0.306 Uiso 0.50 2 d SPR . .
H64B H 0.2552 0.1502 0.2296 0.306 Uiso 0.25 1 d PR . .
H64C H 0.2508 0.1536 0.2681 0.306 Uiso 0.25 1 d PR . .
C62 C 0.429(2) -0.048(2) 0.1613(9) 0.156(13) Uiso 0.50 1 d P . .
H62A H 0.4631 -0.0501 0.1506 0.234 Uiso 0.50 1 calc PR . .
H62B H 0.4160 -0.0737 0.1808 0.234 Uiso 0.50 1 calc PR . .
H62C H 0.4427 -0.0040 0.1671 0.234 Uiso 0.50 1 calc PR . .
S5 S 0.5152(11) 0.1228(11) -0.2500 0.163(5) Uiso 0.3333 2 d SPD . .
C65 C 0.5611(12) 0.0874(13) -0.2500 0.163(5) Uiso 0.3333 2 d SPD . .
F11 F 0.6275(10) 0.1280(17) -0.2500 0.163(5) Uiso 0.3333 2 d SPD . .
F12 F 0.5542(14) 0.0490(12) -0.2775(6) 0.163(5) Uiso 0.3333 1 d PD . .
O9 O 0.5414(16) 0.1516(14) -0.2208(4) 0.163(5) Uiso 0.3333 1 d PD . .
O10 O 0.4609(19) 0.0646(16) -0.2500 0.163(5) Uiso 0.3333 2 d SPD . .
N1 N 0.3425(3) 0.2294(3) 0.10428(17) 0.0588(17) Uani 1 1 d . . .
N2 N 0.4227(3) 0.2270(2) 0.06214(14) 0.0462(13) Uani 1 1 d . . .
N3 N 0.5882(3) 0.2697(3) -0.05457(18) 0.0643(18) Uani 1 1 d U . .
N4 N 0.6414(4) 0.2489(4) -0.10534(18) 0.075(2) Uani 1 1 d DU . .
N5 N 0.3399(3) 0.1007(3) 0.09087(15) 0.0468(13) Uani 1 1 d . . .
N6 N 0.4629(3) 0.1539(3) 0.10737(14) 0.0488(14) Uani 1 1 d . . .
N7 N 0.3917(3) 0.1667(3) 0.15805(15) 0.0480(13) Uani 1 1 d . . .
N8 N 0.4708(3) 0.2752(3) 0.12904(16) 0.0509(15) Uani 1 1 d . . .
N9 N 0.6667 0.3333 0.1244(7) 0.159(10) Uani 1 3 d S . .
N10 N 0.5935(6) 0.4041(6) 0.0349(3) 0.110(3) Uani 1 1 d D . .
O1 O 0.5295(4) 0.1887(5) 0.21989(16) 0.122(3) Uani 1 1 d D . .
O2 O 0.6148(5) 0.2016(9) 0.2500 0.144(6) Uani 1 2 d SD . .
O3 O 0.4544(4) 0.5036(3) 0.0789(3) 0.111(3) Uani 1 1 d . . .
O4 O 0.3897(6) 0.4107(5) 0.0513(4) 0.191(7) Uani 1 1 d . . .
O5 O 0.3517(6) 0.4786(5) 0.0665(2) 0.142(4) Uani 1 1 d . . .
O6 O 0.2251(6) 0.2612(5) -0.0231(3) 0.155(5) Uani 1 1 d . . .
O7 O 0.1596(4) 0.1596(4) 0.0000 0.088(3) Uani 1 2 d S . .
F1 F 0.4525(8) 0.0714(8) 0.2500 0.181(7) Uani 1 2 d S . .
F2 F 0.5326(6) 0.0795(5) 0.2771(2) 0.166(4) Uani 1 1 d . . .
F3 F 0.4027(5) 0.3877(4) 0.1180(4) 0.183(5) Uani 1 1 d . . .
F4 F 0.3672(6) 0.4521(5) 0.1328(3) 0.158(4) Uani 1 1 d . . .
F5 F 0.3061(4) 0.3674(4) 0.1094(3) 0.158(4) Uani 1 1 d . . .
F6 F 0.3180(6) 0.2421(9) -0.0354(4) 0.124(5) Uani 0.50 1 d P . .
F7 F 0.2315(7) 0.1649(7) -0.0555(4) 0.116(5) Uani 0.50 1 d P . .
F8 F 0.2716(8) 0.1490(8) -0.0138(4) 0.123(5) Uani 0.50 1 d P . .
S1 S 0.5486(2) 0.1837(3) 0.2500 0.1132(18) Uani 1 2 d SD . .
S2 S 0.39620(14) 0.45315(16) 0.07343(9) 0.0952(9) Uani 1 1 d . . .
S3 S 0.21585(15) 0.21585(15) 0.0000 0.0809(10) Uani 1 2 d S . .
S4 S 0.3538(2) -0.0119(2) -0.00663(14) 0.0684(16) Uani 0.50 1 d PGD B -1
O8 O 0.3726(4) -0.0159(4) 0.02565(18) 0.071(5) Uani 0.50 1 d PG B -1
C56 C 0.3099(2) 0.0286(2) -0.00136(14) 0.088(8) Uani 0.50 1 d PGD B -1
F9 F 0.2887(4) 0.0374(3) -0.02939(19) 0.100(5) Uani 0.50 1 d PG B -1
F10 F 0.2601(3) -0.0031(3) 0.0173(2) 0.079(3) Uani 0.50 1 d PGD B -1
F13 F 0.3451(3) 0.0846(2) 0.01179(19) 0.083(3) Uani 0.50 1 d PG B -1
O11 O 0.4041(3) 0.0287(3) -0.0274(2) 0.085(6) Uani 0.50 1 d PG B -1
O12 O 0.3082(3) -0.0705(2) -0.02060(18) 0.096(5) Uani 0.50 1 d PG B -1
Ni1 Ni 0.40206(4) 0.19188(4) 0.10862(2) 0.0496(3) Uani 1 1 d . A .
Ni2 Ni 0.6667 0.3333 -0.08102(4) 0.0656(5) Uani 1 3 d S . .

loop_
_atom_site_aniso_label
_atom_site_aniso_U_11
_atom_site_aniso_U_22
_atom_site_aniso_U_33
_atom_site_aniso_U_23
_atom_site_aniso_U_13
_atom_site_aniso_U_12
C1 0.071(3) 0.118(4) 0.124(3) 0.000(3) 0.012(2) 0.053(3)
C2 0.071(3) 0.118(4) 0.124(3) 0.000(3) 0.012(2) 0.053(3)
C3 0.071(3) 0.118(4) 0.124(3) 0.000(3) 0.012(2) 0.053(3)
C4 0.071(3) 0.118(4) 0.124(3) 0.000(3) 0.012(2) 0.053(3)
C5 0.071(3) 0.118(4) 0.124(3) 0.000(3) 0.012(2) 0.053(3)
C6 0.071(3) 0.118(4) 0.124(3) 0.000(3) 0.012(2) 0.053(3)
C7 0.071(3) 0.118(4) 0.124(3) 0.000(3) 0.012(2) 0.053(3)
C8 0.050(5) 0.046(4) 0.077(5) 0.008(4) 0.003(3) 0.030(4)
C9 0.043(4) 0.040(4) 0.084(5) 0.004(4) -0.009(4) 0.016(4)
C10 0.060(5) 0.053(5) 0.064(4) -0.009(3) -0.009(3) 0.042(4)
C11 0.035(4) 0.025(4) 0.096(6) -0.010(3) -0.021(4) 0.010(3)
C12 0.058(5) 0.050(4) 0.060(4) 0.009(3) 0.007(4) 0.022(4)
C13 0.044(4) 0.037(4) 0.119(7) -0.008(4) -0.020(4) 0.025(4)
C14 0.044(4) 0.039(4) 0.083(5) 0.006(4) 0.000(4) 0.022(4)
C15 0.061(5) 0.048(5) 0.077(5) -0.010(4) -0.014(4) 0.033(4)
C16 0.065(5) 0.048(5) 0.072(5) 0.013(4) 0.001(4) 0.024(4)
C17 0.072(6) 0.040(5) 0.101(7) -0.001(4) -0.004(5) 0.024(5)
C18 0.094(7) 0.042(5) 0.093(6) 0.004(4) 0.009(5) 0.034(5)
C19 0.089(7) 0.047(5) 0.080(5) -0.002(4) -0.019(5) 0.024(5)
C20 0.138(7) 0.300(13) 0.182(7) -0.087(8) 0.028(6) 0.052(8)
C21 0.138(7) 0.300(13) 0.182(7) -0.087(8) 0.028(6) 0.052(8)
C22 0.138(7) 0.300(13) 0.182(7) -0.087(8) 0.028(6) 0.052(8)
C23 0.138(7) 0.300(13) 0.182(7) -0.087(8) 0.028(6) 0.052(8)
C24 0.138(7) 0.300(13) 0.182(7) -0.087(8) 0.028(6) 0.052(8)
C25 0.138(7) 0.300(13) 0.182(7) -0.087(8) 0.028(6) 0.052(8)
C26 0.138(7) 0.300(13) 0.182(7) -0.087(8) 0.028(6) 0.052(8)
C27 0.036(4) 0.038(4) 0.077(5) -0.004(3) -0.001(3) 0.020(3)
C28 0.066(6) 0.037(4) 0.091(6) -0.008(4) -0.036(5) 0.012(4)
C29 0.037(4) 0.049(5) 0.131(8) 0.001(5) -0.020(4) 0.020(4)
C30 0.031(4) 0.052(5) 0.139(8) -0.005(5) -0.012(4) 0.021(4)
C31 0.024(4) 0.050(5) 0.109(7) 0.003(4) 0.000(4) -0.003(4)
C32 0.058(5) 0.050(5) 0.090(5) -0.001(4) -0.005(4) 0.036(4)
C33 0.051(5) 0.054(6) 0.155(10) -0.017(6) -0.027(6) 0.026(5)
C34 0.050(4) 0.038(4) 0.063(4) 0.007(3) -0.002(3) 0.010(4)
C35 0.047(4) 0.029(4) 0.072(5) 0.005(3) 0.000(3) 0.014(3)
C36 0.026(4) 0.049(4) 0.075(4) -0.004(3) -0.004(3) 0.020(3)
C37 0.040(4) 0.052(5) 0.083(5) -0.001(4) -0.002(4) 0.029(4)
C38 0.044(5) 0.045(4) 0.100(6) -0.019(4) -0.013(4) 0.026(4)
C39 0.034(4) 0.039(4) 0.093(5) -0.008(4) 0.000(4) 0.016(3)
C40 0.053(5) 0.058(5) 0.060(4) 0.003(3) -0.006(3) 0.021(4)
C41 0.064(6) 0.053(5) 0.064(5) 0.007(4) -0.001(4) 0.012(5)
C42 0.074(6) 0.056(5) 0.105(6) 0.020(5) -0.004(4) 0.012(4)
C43 0.074(6) 0.056(5) 0.105(6) 0.020(5) -0.004(4) 0.012(4)
C44 0.074(6) 0.056(5) 0.105(6) 0.020(5) -0.004(4) 0.012(4)
C45 0.075(7) 0.062(7) 0.151(10) 0.027(6) -0.022(7) 0.017(6)
C46 0.074(6) 0.056(5) 0.105(6) 0.020(5) -0.004(4) 0.012(4)
C40A 0.053(5) 0.058(5) 0.060(4) 0.003(3) -0.006(3) 0.021(4)
C41A 0.064(6) 0.053(5) 0.064(5) 0.007(4) -0.001(4) 0.012(5)
C42A 0.074(6) 0.056(5) 0.105(6) 0.020(5) -0.004(4) 0.012(4)
C43A 0.074(6) 0.056(5) 0.105(6) 0.020(5) -0.004(4) 0.012(4)
C44A 0.074(6) 0.056(5) 0.105(6) 0.020(5) -0.004(4) 0.012(4)
C45A 0.075(7) 0.062(7) 0.151(10) 0.027(6) -0.022(7) 0.017(6)
C46A 0.074(6) 0.056(5) 0.105(6) 0.020(5) -0.004(4) 0.012(4)
C47 0.043(4) 0.045(5) 0.077(4) -0.001(4) -0.007(3) 0.019(4)
C48 0.061(5) 0.043(4) 0.061(4) 0.002(3) -0.004(4) 0.028(4)
C49 0.039(4) 0.039(4) 0.071(4) 0.001(3) -0.005(3) 0.019(3)
C50 0.029(4) 0.042(4) 0.091(6) 0.009(4) 0.005(3) 0.013(3)
C51 0.045(4) 0.041(4) 0.077(5) -0.008(4) -0.020(4) 0.004(4)
C52 0.040(4) 0.047(4) 0.063(4) 0.006(3) -0.008(3) 0.006(4)
C53 0.061(10) 0.16(2) 0.108(13) 0.000 0.000 0.025(12)
C54 0.108(11) 0.090(10) 0.146(12) -0.034(8) 0.005(9) 0.036(9)
C55 0.079(13) 0.087(14) 0.060(9) 0.000(9) -0.023(9) 0.041(11)
C57 0.069(9) 0.069(9) 0.23(3) 0.000 0.000 0.034(4)
C58 0.120(14) 0.120(14) 0.18(3) 0.000 0.000 0.060(7)
C59 0.073(7) 0.054(6) 0.118(8) -0.001(6) -0.004(6) 0.014(5)
C60 0.074(7) 0.065(6) 0.101(6) 0.001(5) -0.001(5) 0.028(5)
N1 0.034(3) 0.042(4) 0.084(4) -0.001(3) -0.005(3) 0.006(3)
N2 0.037(3) 0.025(3) 0.073(3) 0.001(2) -0.001(3) 0.013(2)
N3 0.047(4) 0.052(4) 0.092(5) -0.014(3) -0.012(3) 0.024(3)
N4 0.070(5) 0.080(6) 0.080(5) -0.007(4) 0.001(4) 0.043(5)
N5 0.041(3) 0.038(3) 0.065(3) 0.005(3) 0.001(3) 0.022(3)
N6 0.048(4) 0.039(3) 0.059(3) -0.003(2) 0.004(3) 0.021(3)
N7 0.024(3) 0.042(3) 0.077(4) 0.009(3) 0.005(3) 0.016(3)
N8 0.044(3) 0.024(3) 0.084(4) 0.001(3) 0.002(3) 0.016(3)
N9 0.159(16) 0.159(16) 0.16(2) 0.000 0.000 0.080(8)
N10 0.099(8) 0.108(9) 0.119(7) 0.014(7) -0.010(6) 0.049(7)
O1 0.069(5) 0.194(10) 0.084(5) -0.003(5) -0.005(4) 0.051(6)
O2 0.143(13) 0.25(2) 0.097(7) 0.000 0.000 0.138(14)
O3 0.073(5) 0.053(4) 0.197(9) 0.027(5) 0.002(5) 0.025(4)
O4 0.160(11) 0.089(7) 0.342(19) 0.056(9) 0.148(12) 0.075(7)
O5 0.198(11) 0.140(9) 0.139(7) -0.037(6) -0.079(7) 0.124(9)
O6 0.187(11) 0.098(7) 0.141(8) 0.046(6) -0.061(8) 0.041(7)
O7 0.057(4) 0.057(4) 0.137(8) 0.009(3) -0.009(3) 0.017(5)
F1 0.147(13) 0.167(14) 0.141(10) 0.000 0.000 0.012(11)
F2 0.190(11) 0.132(7) 0.173(8) 0.029(6) -0.023(7) 0.077(8)
F3 0.104(7) 0.100(6) 0.369(17) 0.020(8) -0.020(8) 0.067(5)
F4 0.187(10) 0.113(7) 0.177(8) 0.011(6) 0.057(7) 0.077(7)
F5 0.086(6) 0.094(6) 0.269(12) 0.026(6) 0.056(6) 0.027(5)
F6 0.047(7) 0.181(15) 0.137(11) 0.019(11) -0.003(7) 0.054(9)
F7 0.093(10) 0.080(9) 0.178(14) 0.015(9) -0.008(9) 0.045(8)
F8 0.160(15) 0.141(13) 0.130(10) 0.027(9) 0.021(9) 0.121(13)
S1 0.076(3) 0.127(4) 0.071(2) 0.000 0.000 0.002(3)
S2 0.0635(17) 0.090(2) 0.127(2) 0.0128(17) 0.0015(15) 0.0350(16)
S3 0.0627(15) 0.0627(15) 0.112(3) 0.0159(10) -0.0159(10) 0.0276(17)
S4 0.060(3) 0.036(4) 0.103(5) 0.004(3) -0.005(3) 0.019(3)
O8 0.073(13) 0.045(8) 0.095(12) -0.038(8) -0.015(9) 0.030(9)
C56 0.18(3) 0.052(9) 0.058(9) 0.001(8) -0.018(13) 0.072(14)
F9 0.116(12) 0.076(9) 0.122(11) -0.042(8) -0.052(9) 0.057(9)
F10 0.062(7) 0.063(8) 0.115(9) -0.006(8) 0.008(6) 0.033(7)
F13 0.085(8) 0.042(6) 0.105(8) -0.005(5) 0.000(6) 0.020(6)
O11 0.053(8) 0.104(14) 0.124(16) 0.019(10) 0.015(8) 0.060(9)
O12 0.107(13) 0.073(10) 0.088(9) -0.005(7) -0.009(9) 0.030(10)
Ni1 0.0346(5) 0.0368(5) 0.0763(6) 0.0017(4) -0.0032(4) 0.0171(4)
Ni2 0.0610(7) 0.0610(7) 0.0748(10) 0.000 0.000 0.0305(4)

loop_
_atom_type_symbol
_atom_type_description
_atom_type_scat_dispersion_real
_atom_type_scat_dispersion_imag
_atom_type_scat_source
C C 0.0033 0.0016 'International Tables Vol C Tables 4.2.6.8 and 6.1.1.4'
H H 0.0000 0.0000 'International Tables Vol C Tables 4.2.6.8 and 6.1.1.4'
N N 0.0061 0.0033 'International Tables Vol C Tables 4.2.6.8 and 6.1.1.4'
O O 0.0106 0.0060 'International Tables Vol C Tables 4.2.6.8 and 6.1.1.4'
F F 0.0171 0.0103 'International Tables Vol C Tables 4.2.6.8 and 6.1.1.4'
S S 0.1246 0.1234 'International Tables Vol C Tables 4.2.6.8 and 6.1.1.4'
Ni Ni 0.3393 1.1124 'International Tables Vol C Tables 4.2.6.8 and 6.1.1.4'

loop_
_geom_angle_atom_site_label_1
_geom_angle_atom_site_label_2
_geom_angle_atom_site_label_3
_geom_angle
_geom_angle_site_symmetry_1
_geom_angle_site_symmetry_3
C2 C1 N1 121.3(12) . .
C2 C1 C6 119.2(11) . .
N1 C1 C6 119.3(10) . .
C3 C2 C1 121.9(13) . .
C3 C2 H2 119.0 . .
C1 C2 H2 119.0 . .
C2 C3 C4 121.9(13) . .
C2 C3 H3 119.0 . .
C4 C3 H3 119.0 . .
C3 C4 C5 115.6(11) . .
C3 C4 C7 125.4(12) . .
C5 C4 C7 119.0(12) . .
C6 C5 C4 122.2(13) . .
C6 C5 H5 118.9 . .
C4 C5 H5 118.9 . .
C5 C6 C1 118.9(12) . .
C5 C6 H6 120.5 . .
C1 C6 H6 120.5 . .
C4 C7 H7A 109.5 . .
C4 C7 H7B 109.5 . .
H7A C7 H7B 109.5 . .
C4 C7 H7C 109.5 . .
H7A C7 H7C 109.5 . .
H7B C7 H7C 109.5 . .
N1 C8 C9 119.0(7) . .
N1 C8 H8 120.5 . .
C9 C8 H8 120.5 . .
N2 C9 C13 122.8(8) . .
N2 C9 C8 114.3(7) . .
C13 C9 C8 123.0(7) . .
N2 C10 C11 124.6(7) . .
N2 C10 H10 117.7 . .
C11 C10 H10 117.7 . .
C10 C11 C12 117.6(7) . .
C10 C11 C14 122.7(7) . .
C12 C11 C14 119.4(7) . .
C13 C12 C11 118.8(7) . .
C13 C12 H12 120.6 . .
C11 C12 H12 120.6 . .
C12 C13 C9 119.4(7) . .
C12 C13 H13 120.3 . .
C9 C13 H13 120.3 . .
C18 C14 C15 116.2(8) . .
C18 C14 C11 121.0(7) . .
C15 C14 C11 122.7(7) . .
N3 C15 C14 123.4(8) . .
N3 C15 H15 118.3 . .
C14 C15 H15 118.3 . .
N3 C16 C19 118.3(8) . .
N3 C16 C17 118.8(9) . .
C19 C16 C17 122.7(9) . .
C18 C17 C16 120.8(9) . .
C18 C17 H17 119.6 . .
C16 C17 H17 119.6 . .
C17 C18 C14 120.4(9) . .
C17 C18 H18 119.8 . .
C14 C18 H18 119.8 . .
N4 C19 C16 118.5(9) . .
N4 C19 H19 120.7 . .
C16 C19 H19 120.7 . .
N4 C20 C21 120.0 . .
N4 C20 C25 120.0 . .
C21 C20 C25 120.0 . .
C22 C21 C20 120.0 . .
C22 C21 H21 120.0 . .
C20 C21 H21 120.0 . .
C21 C22 C23 120.0 . .
C21 C22 H22 120.0 . .
C23 C22 H22 120.0 . .
C22 C23 C24 120.0 . .
C22 C23 C26 118.7(5) . .
C24 C23 C26 119.1(5) . .
C25 C24 C23 120.0 . .
C25 C24 H24 120.0 . .
C23 C24 H24 120.0 . .
C24 C25 C20 120.0 . .
C24 C25 H25 120.0 . .
C20 C25 H25 120.0 . .
C23 C26 H26A 109.5 . .
C23 C26 H26B 109.5 . .
H26A C26 H26B 109.5 . .
C23 C26 H26C 109.5 . .
H26A C26 H26C 109.5 . .
H26B C26 H26C 109.5 . .
C23 C26 H26D 109.5 . .
H26A C26 H26D 141.1 . .
H26B C26 H26D 56.3 . .
H26C C26 H26D 56.3 . .
C23 C26 H26E 109.5 . .
H26A C26 H26E 56.3 . .
H26B C26 H26E 141.1 . .
H26C C26 H26E 56.3 . .
H26D C26 H26E 109.5 . .
C23 C26 H26F 109.5 . .
H26A C26 H26F 56.3 . .
H26B C26 H26F 56.3 . .
H26C C26 H26F 141.1 . .
H26D C26 H26F 109.5 . .
H26E C26 H26F 109.5 . .
C32 C27 N5 123.3(7) . .
C32 C27 C28 118.1(7) . .
N5 C27 C28 118.6(7) . .
C29 C28 C27 120.3(8) . .
C29 C28 H28 119.9 . .
C27 C28 H28 119.9 . .
C28 C29 C30 120.7(8) . .
C28 C29 H29 119.6 . .
C30 C29 H29 119.6 . .
C31 C30 C29 118.9(7) . .
C31 C30 C33 121.1(9) . .
C29 C30 C33 119.8(8) . .
C30 C31 C32 121.0(8) . .
C30 C31 H31 119.5 . .
C32 C31 H31 119.5 . .
C27 C32 C31 120.8(8) . .
C27 C32 H32 119.6 . .
C31 C32 H32 119.6 . .
C30 C33 H33A 108.7 . .
C30 C33 H33B 110.4 . .
H33A C33 H33B 109.5 . .
C30 C33 H33C 109.3 . .
H33A C33 H33C 109.5 . .
H33B C33 H33C 109.5 . .
N5 C34 C35 118.5(7) . .
N5 C34 H34 120.8 . .
C35 C34 H34 120.8 . .
N6 C35 C39 123.2(7) . .
N6 C35 C34 116.1(7) . .
C39 C35 C34 120.7(7) . .
N6 C36 C37 122.1(7) . .
N6 C36 H36 119.0 . .
C37 C36 H36 119.0 . .
C38 C37 C36 117.0(7) . .
C38 C37 C50 122.8(7) . 2_655
C36 C37 C50 120.0(7) . 2_655
C39 C38 C37 122.4(7) . .
C39 C38 H38 118.8 . .
C37 C38 H38 118.8 . .
C38 C39 C35 116.7(7) . .
C38 C39 H39 121.7 . .
C35 C39 H39 121.7 . .
C45 C40 C41 119.5(9) . .
C45 C40 N7 121.7(8) . .
C41 C40 N7 118.5(7) . .
C40 C41 C42 113.6(13) . .
C40 C41 H41 123.2 . .
C42 C41 H41 123.2 . .
C43 C42 C41 125(2) . .
C43 C42 H42 117.3 . .
C41 C42 H42 117.3 . .
C42 C43 C46 121.6(19) . .
C42 C43 C44 116.5(16) . .
C46 C43 C44 120.1(17) . .
C45 C44 C43 115.6(17) . .
C45 C44 H44 122.2 . .
C43 C44 H44 122.2 . .
C40 C45 C44 126.8(13) . .
C40 C45 H45 116.6 . .
C44 C45 H45 116.6 . .
C43A C42A H42A 117.7 . .
C42A C43A C44A 112(2) . .
C42A C43A C46A 127(3) . .
C44A C43A C46A 121(2) . .
C43A C44A H44A 118.8 . .
C43A C46A H46D 109.5 . .
C43A C46A H46E 109.5 . .
H46D C46A H46E 109.5 . .
C43A C46A H46F 109.5 . .
H46D C46A H46F 109.5 . .
H46E C46A H46F 109.5 . .
N7 C47 C48 122.4(7) . .
N7 C47 H47 118.8 . .
C48 C47 H47 118.8 . .
C52 C48 N8 125.7(7) . .
C52 C48 C47 121.2(7) . .
N8 C48 C47 113.0(7) . .
N8 C49 C50 123.3(7) . .
N8 C49 H49 118.4 . .
C50 C49 H49 118.4 . .
C51 C50 C49 119.6(7) . .
C51 C50 C37 121.5(7) . 3_665
C49 C50 C37 118.9(7) . 3_665
C50 C51 C52 119.9(7) . .
C50 C51 H51 120.1 . .
C52 C51 H51 120.1 . .
C48 C52 C51 116.5(7) . .
C48 C52 H52 121.7 . .
C51 C52 H52 121.7 . .
F2 C53 F2 112(2) . 10
F2 C53 F1 105.1(12) . .
F2 C53 F1 105.1(12) 10 .
F2 C53 S1 113.3(11) . .
F2 C53 S1 113.3(11) 10 .
F1 C53 S1 107.4(18) . .
F4 C54 F5 103.9(13) . .
F4 C54 F3 109.9(14) . .
F5 C54 F3 106.9(13) . .
F4 C54 S2 112.3(11) . .
F5 C54 S2 117.8(12) . .
F3 C54 S2 105.7(12) . .
F8 C55 F7 102.8(17) . .
F8 C55 F6 105.7(17) . .
F7 C55 F6 102.9(16) . .
F8 C55 S3 115.7(13) . .
F7 C55 S3 116.0(14) . .
F6 C55 S3 112.4(15) . .
N9 C57 C58 180.000(4) . .
C57 C58 H58A 109.5 . .
C57 C58 H58B 109.5 . .
H58A C58 H58B 109.5 . .
C57 C58 H58C 109.5 . .
H58A C58 H58C 109.5 . .
H58B C58 H58C 109.5 . .
N10 C59 C60 178.6(14) . .
C59 C60 H60A 109.5 . .
C59 C60 H60B 109.5 . .
H60A C60 H60B 109.5 . .
C59 C60 H60C 109.5 . .
H60A C60 H60C 109.5 . .
H60B C60 H60C 109.5 . .
N11 C61 C62 179(5) . .
N12 C63 C64 169(6) . .
C63 C64 H64A 98.0 . .
C63 C64 H64B 113.8 . .
H64A C64 H64B 104.4 . .
C63 C64 H64C 116.0 . .
H64A C64 H64C 114.3 . .
H64B C64 H64C 109.5 . .
C61 C62 H62A 109.5 . .
C61 C62 H62B 109.5 . .
H62A C62 H62B 109.5 . .
C61 C62 H62C 109.5 . .
H62A C62 H62C 109.5 . .
H62B C62 H62C 109.5 . .
O10 S5 O9 119.4(11) . .
O10 S5 O9 119.4(11) . 10_554
O9 S5 O9 121(2) . 10_554
O10 S5 C65 91(3) . .
O9 S5 C65 90(2) . .
O9 S5 C65 90(2) 10_554 .
F11 C65 F12 100.3(8) . 10_554
F11 C65 F12 100.3(8) . .
F12 C65 F12 105(3) 10_554 .
F11 C65 S5 117.0(10) . .
F12 C65 S5 116.0(8) 10_554 .
F12 C65 S5 116.0(8) . .
C8 N1 C1 117.0(9) . .
C8 N1 Ni1 112.5(6) . .
C1 N1 Ni1 130.4(7) . .
C9 N2 C10 116.7(6) . .
C9 N2 Ni1 113.9(5) . .
C10 N2 Ni1 129.3(5) . .
C15 N3 C16 120.1(8) . .
C15 N3 Ni2 128.5(6) . .
C16 N3 Ni2 111.3(6) . .
C19 N4 C20 118.4(12) . .
C19 N4 Ni2 113.1(7) . .
C20 N4 Ni2 128.5(11) . .
C34 N5 C27 114.4(6) . .
C34 N5 Ni1 113.3(5) . .
C27 N5 Ni1 132.3(5) . .
C36 N6 C35 118.5(6) . .
C36 N6 Ni1 128.8(5) . .
C35 N6 Ni1 112.5(5) . .
C47 N7 C40 121.5(7) . .
C47 N7 Ni1 110.5(5) . .
C40 N7 Ni1 125.4(5) . .
C49 N8 C48 114.9(6) . .
C49 N8 Ni1 131.7(5) . .
C48 N8 Ni1 113.3(5) . .
O1 S1 O1 133.0(9) 10 .
O1 S1 O2 110.9(4) 10 .
O1 S1 O2 110.9(4) . .
O1 S1 C53 97.9(6) 10 .
O1 S1 C53 97.9(6) . .
O2 S1 C53 96.2(11) . .
O4 S2 O3 118.9(7) . .
O4 S2 O5 111.1(8) . .
O3 S2 O5 107.3(6) . .
O4 S2 C54 107.8(7) . .
O3 S2 C54 109.5(7) . .
O5 S2 C54 100.8(8) . .
O7 S3 O6 118.7(5) . 6
O7 S3 O6 118.7(5) . .
O6 S3 O6 122.6(10) 6 .
O7 S3 C55 97.5(7) . 6
O6 S3 C55 88.3(9) 6 6
O6 S3 C55 84.5(8) . 6
O7 S3 C55 97.5(7) . .
O6 S3 C55 84.5(8) 6 .
O6 S3 C55 88.3(9) . .
C55 S3 C55 165.0(14) 6 .
O11 S4 O12 115.5 . .
O11 S4 O8 114.3 . .
O12 S4 O8 115.1 . .
O11 S4 C56 103.6 . .
O12 S4 C56 102.7 . .
O8 S4 C56 103.2 . .
F10 C56 F13 107.8 . .
F10 C56 F9 106.4 . .
F13 C56 F9 107.1 . .
F10 C56 S4 112.1 . .
F13 C56 S4 111.2 . .
F9 C56 S4 111.9 . .
N2 Ni1 N8 93.3(2) . .
N2 Ni1 N1 79.4(3) . .
N8 Ni1 N1 90.2(2) . .
N2 Ni1 N7 172.5(2) . .
N8 Ni1 N7 79.4(2) . .
N1 Ni1 N7 101.8(3) . .
N2 Ni1 N5 91.0(2) . .
N8 Ni1 N5 171.2(2) . .
N1 Ni1 N5 98.2(2) . .
N7 Ni1 N5 96.2(2) . .
N2 Ni1 N6 94.7(2) . .
N8 Ni1 N6 92.3(2) . .
N1 Ni1 N6 173.7(3) . .
N7 Ni1 N6 84.4(2) . .
N5 Ni1 N6 79.7(2) . .
N3 Ni2 N3 95.0(3) 2_655 .
N3 Ni2 N3 95.0(3) 2_655 3_665
N3 Ni2 N3 95.0(3) . 3_665
N3 Ni2 N4 87.5(3) 2_655 .
N3 Ni2 N4 78.7(3) . .
N3 Ni2 N4 173.4(3) 3_665 .
N3 Ni2 N4 78.7(3) 2_655 2_655
N3 Ni2 N4 173.4(3) . 2_655
N3 Ni2 N4 87.5(3) 3_665 2_655
N4 Ni2 N4 99.0(3) . 2_655
N3 Ni2 N4 173.4(3) 2_655 3_665
N3 Ni2 N4 87.5(3) . 3_665
N3 Ni2 N4 78.7(3) 3_665 3_665
N4 Ni2 N4 99.0(3) . 3_665
N4 Ni2 N4 99.0(3) 2_655 3_665

loop_
_geom_bond_atom_site_label_1
_geom_bond_atom_site_label_2
_geom_bond_distance
_geom_bond_site_symmetry_2
C1 C2 1.398(18) .
C1 N1 1.393(14) .
C1 C6 1.420(19) .
C2 C3 1.365(16) .
C2 H2 0.9500 .
C3 C4 1.429(18) .
C3 H3 0.9500 .
C4 C5 1.446(17) .
C4 C7 1.461(16) .
C5 C6 1.402(16) .
C5 H5 0.9500 .
C6 H6 0.9500 .
C7 H7A 0.9800 .
C7 H7B 0.9800 .
C7 H7C 0.9800 .
C8 N1 1.287(10) .
C8 C9 1.474(12) .
C8 H8 0.9500 .
C9 N2 1.349(10) .
C9 C13 1.396(13) .
C10 N2 1.350(9) .
C10 C11 1.364(11) .
C10 H10 0.9500 .
C11 C12 1.427(11) .
C11 C14 1.467(11) .
C12 C13 1.362(12) .
C12 H12 0.9500 .
C13 H13 0.9500 .
C14 C18 1.389(12) .
C14 C15 1.409(12) .
C15 N3 1.322(11) .
C15 H15 0.9500 .
C16 N3 1.363(11) .
C16 C19 1.386(14) .
C16 C17 1.402(13) .
C17 C18 1.361(14) .
C17 H17 0.9500 .
C18 H18 0.9500 .
C19 N4 1.298(13) .
C19 H19 0.9500 .
C20 N4 1.367(11) .
C20 C21 1.3900 .
C20 C25 1.3900 .
C21 C22 1.3900 .
C21 H21 0.9500 .
C22 C23 1.3900 .
C22 H22 0.9500 .
C23 C24 1.3900 .
C23 C26 1.544(10) .
C24 C25 1.3900 .
C24 H24 0.9500 .
C25 H25 0.9500 .
C26 H26A 0.9800 .
C26 H26B 0.9800 .
C26 H26C 0.9800 .
C26 H26D 0.9800 .
C26 H26E 0.9800 .
C26 H26F 0.9800 .
C27 C32 1.377(12) .
C27 N5 1.412(10) .
C27 C28 1.415(12) .
C28 C29 1.397(12) .
C28 H28 0.9500 .
C29 C30 1.400(13) .
C29 H29 0.9500 .
C30 C31 1.359(14) .
C30 C33 1.502(12) .
C31 C32 1.420(12) .
C31 H31 0.9500 .
C32 H32 0.9500 .
C33 H33A 0.9800 .
C33 H33B 0.9800 .
C33 H33C 0.9800 .
C34 N5 1.301(11) .
C34 C35 1.497(11) .
C34 H34 0.9500 .
C35 N6 1.352(9) .
C35 C39 1.387(11) .
C36 N6 1.314(10) .
C36 C37 1.424(10) .
C36 H36 0.9500 .
C37 C38 1.359(11) .
C37 C50 1.510(11) 2_655
C38 C39 1.364(11) .
C38 H38 0.9500 .
C39 H39 0.9500 .
C40 C45 1.349(14) .
C40 C41 1.396(13) .
C40 N7 1.429(10) .
C41 C42 1.47(2) .
C41 H41 0.9500 .
C42 C43 1.39(3) .
C42 H42 0.9500 .
C43 C46 1.45(2) .
C43 C44 1.45(3) .
C44 C45 1.38(2) .
C44 H44 0.9500 .
C45 H45 0.9500 .
C46 H46A 0.9800 .
C46 H46B 0.9800 .
C46 H46C 0.9800 .
C42A C43A 1.42(4) .
C42A H42A 0.9500 .
C43A C44A 1.42(4) .
C43A C46A 1.541(10) .
C44A H44A 0.9500 .
C46A H46D 0.9800 .
C46A H46E 0.9800 .
C46A H46F 0.9800 .
C47 N7 1.283(10) .
C47 C48 1.442(11) .
C47 H47 0.9500 .
C48 C52 1.365(11) .
C48 N8 1.378(10) .
C49 N8 1.341(10) .
C49 C50 1.400(11) .
C49 H49 0.9500 .
C50 C51 1.349(12) .
C50 C37 1.510(11) 3_665
C51 C52 1.409(11) .
C51 H51 0.9500 .
C52 H52 0.9500 .
C53 F2 1.354(17) .
C53 F2 1.354(17) 10
C53 F1 1.40(2) .
C53 S1 1.79(3) .
C54 F4 1.333(16) .
C54 F5 1.330(17) .
C54 F3 1.40(2) .
C54 S2 1.728(17) .
C55 F8 1.32(2) .
C55 F7 1.39(2) .
C55 F6 1.41(3) .
C55 S3 1.82(2) .
C57 N9 1.14(4) .
C57 C58 1.532(10) .
C58 H58A 0.9800 .
C58 H58B 0.9800 .
C58 H58C 0.9800 .
C59 N10 1.124(8) .
C59 C60 1.530(9) .
C60 H60A 0.9800 .
C60 H60B 0.9800 .
C60 H60C 0.9800 .
C61 N11 1.09(4) .
C61 C62 1.24(5) .
N12 C63 1.100(10) .
C63 C64 1.548(10) .
C64 H64A 0.9752 .
C64 H64B 0.9800 .
C64 H64C 0.9800 .
C62 H62A 0.9800 .
C62 H62B 0.9800 .
C62 H62C 0.9800 .
S5 O10 1.385(10) .
S5 O9 1.384(10) .
S5 O9 1.384(10) 10_554
S5 C65 1.736(10) .
C65 F11 1.425(10) .
C65 F12 1.431(9) 10_554
C65 F12 1.431(9) .
N1 Ni1 2.093(7) .
N2 Ni1 2.063(6) .
N3 Ni2 2.084(8) .
N4 Ni2 2.100(9) .
N5 Ni1 2.115(6) .
N6 Ni1 2.122(6) .
N7 Ni1 2.113(6) .
N8 Ni1 2.074(6) .
O1 S1 1.357(7) .
O2 S1 1.459(9) .
O3 S2 1.364(8) .
O4 S2 1.338(14) .
O5 S2 1.535(10) .
O6 S3 1.397(8) .
O7 S3 1.383(10) .
S1 O1 1.357(7) 10
S3 O6 1.397(8) 6
S3 C55 1.82(2) 6
S4 O11 1.4232 .
S4 O12 1.4310 .
S4 O8 1.4316 .
S4 C56 1.8110 .
C56 F10 1.3202 .
C56 F13 1.3226 .
C56 F9 1.3308 .
Ni2 N3 2.084(8) 2_655
Ni2 N3 2.084(8) 3_665
Ni2 N4 2.100(9) 2_655
Ni2 N4 2.100(9) 3_665

loop_
_geom_torsion_atom_site_label_1
_geom_torsion_atom_site_label_2
_geom_torsion_atom_site_label_3
_geom_torsion_atom_site_label_4
_geom_torsion
_geom_torsion_site_symmetry_1
_geom_torsion_site_symmetry_4
N1 C1 C2 C3 178.1(13) . .
C6 C1 C2 C3 4(2) . .
C1 C2 C3 C4 -5(2) . .
C2 C3 C4 C5 5(2) . .
C2 C3 C4 C7 -178.0(14) . .
C3 C4 C5 C6 -5(2) . .
C7 C4 C5 C6 177.7(14) . .
C4 C5 C6 C1 5(2) . .
C2 C1 C6 C5 -4(2) . .
N1 C1 C6 C5 -178.2(13) . .
N1 C8 C9 N2 -3.0(11) . .
N1 C8 C9 C13 177.0(8) . .
N2 C10 C11 C12 0.5(11) . .
N2 C10 C11 C14 -172.5(7) . .
C10 C11 C12 C13 -0.6(11) . .
C14 C11 C12 C13 172.6(7) . .
C11 C12 C13 C9 -1.8(12) . .
N2 C9 C13 C12 4.5(12) . .
C8 C9 C13 C12 -175.5(8) . .
C10 C11 C14 C18 56.4(11) . .
C12 C11 C14 C18 -116.5(9) . .
C10 C11 C14 C15 -126.6(8) . .
C12 C11 C14 C15 60.6(10) . .
C18 C14 C15 N3 -0.7(12) . .
C11 C14 C15 N3 -177.9(7) . .
N3 C16 C17 C18 -3.1(14) . .
C19 C16 C17 C18 -177.4(10) . .
C16 C17 C18 C14 5.4(15) . .
C15 C14 C18 C17 -3.5(13) . .
C11 C14 C18 C17 173.8(9) . .
N3 C16 C19 N4 0.5(14) . .
C17 C16 C19 N4 174.9(9) . .
N4 C20 C21 C22 179.9(19) . .
C25 C20 C21 C22 0.0 . .
C20 C21 C22 C23 0.0 . .
C21 C22 C23 C24 0.0 . .
C21 C22 C23 C26 -163(2) . .
C22 C23 C24 C25 0.0 . .
C26 C23 C24 C25 163(2) . .
C23 C24 C25 C20 0.0 . .
N4 C20 C25 C24 -180(2) . .
C21 C20 C25 C24 0.0 . .
C32 C27 C28 C29 1.9(14) . .
N5 C27 C28 C29 179.6(8) . .
C27 C28 C29 C30 -3.1(16) . .
C28 C29 C30 C31 4.6(16) . .
C28 C29 C30 C33 178.9(10) . .
C29 C30 C31 C32 -4.9(16) . .
C33 C30 C31 C32 -179.2(9) . .
N5 C27 C32 C31 -179.9(8) . .
C28 C27 C32 C31 -2.3(13) . .
C30 C31 C32 C27 3.9(14) . .
N5 C34 C35 N6 1.1(10) . .
N5 C34 C35 C39 178.4(7) . .
N6 C36 C37 C38 0.9(12) . .
N6 C36 C37 C50 -174.3(7) . 2_655
C36 C37 C38 C39 -2.2(13) . .
C50 C37 C38 C39 172.9(8) 2_655 .
C37 C38 C39 C35 0.2(13) . .
N6 C35 C39 C38 3.5(12) . .
C34 C35 C39 C38 -173.6(8) . .
C45 C40 C41 C42 -10.3(17) . .
N7 C40 C41 C42 175.4(13) . .
C40 C41 C42 C43 -3(3) . .
C41 C42 C43 C46 173.8(19) . .
C41 C42 C43 C44 9(4) . .
C42 C43 C44 C45 -1(3) . .
C46 C43 C44 C45 -166(2) . .
C41 C40 C45 C44 20(2) . .
N7 C40 C45 C44 -166.0(16) . .
C43 C44 C45 C40 -14(3) . .
N7 C47 C48 C52 176.8(8) . .
N7 C47 C48 N8 -1.3(11) . .
N8 C49 C50 C51 1.6(12) . .
N8 C49 C50 C37 -176.4(7) . 3_665
C49 C50 C51 C52 -2.8(13) . .
C37 C50 C51 C52 175.2(8) 3_665 .
N8 C48 C52 C51 2.7(13) . .
C47 C48 C52 C51 -175.1(8) . .
C50 C51 C52 C48 0.8(13) . .
O10 S5 C65 F11 180.0 . .
O9 S5 C65 F11 -60.6(11) . .
O9 S5 C65 F11 60.6(11) 10_554 .
O10 S5 C65 F12 -61.9(15) . 10_554
O9 S5 C65 F12 57.5(19) . 10_554
O9 S5 C65 F12 178.7(19) 10_554 10_554
O10 S5 C65 F12 61.9(15) . .
O9 S5 C65 F12 -178.7(19) . .
O9 S5 C65 F12 -57.5(19) 10_554 .
C9 C8 N1 C1 -172.0(9) . .
C9 C8 N1 Ni1 9.1(9) . .
C2 C1 N1 C8 54.1(17) . .
C6 C1 N1 C8 -131.9(12) . .
C2 C1 N1 Ni1 -127.3(12) . .
C6 C1 N1 Ni1 46.7(17) . .
C13 C9 N2 C10 -4.5(11) . .
C8 C9 N2 C10 175.5(7) . .
C13 C9 N2 Ni1 175.0(6) . .
C8 C9 N2 Ni1 -4.9(8) . .
C11 C10 N2 C9 2.0(11) . .
C11 C10 N2 Ni1 -177.4(5) . .
C14 C15 N3 C16 3.0(12) . .
C14 C15 N3 Ni2 178.8(6) . .
C19 C16 N3 C15 173.5(8) . .
C17 C16 N3 C15 -1.1(12) . .
C19 C16 N3 Ni2 -2.9(10) . .
C17 C16 N3 Ni2 -177.5(7) . .
C16 C19 N4 C20 -177.3(8) . .
C16 C19 N4 Ni2 2.3(11) . .
C21 C20 N4 C19 -111.8(13) . .
C25 C20 N4 C19 68.1(16) . .
C21 C20 N4 Ni2 68.6(16) . .
C25 C20 N4 Ni2 -111.5(11) . .
C35 C34 N5 C27 -178.8(6) . .
C35 C34 N5 Ni1 0.4(8) . .
C32 C27 N5 C34 47.9(10) . .
C28 C27 N5 C34 -129.7(8) . .
C32 C27 N5 Ni1 -131.1(7) . .
C28 C27 N5 Ni1 51.3(10) . .
C37 C36 N6 C35 2.5(11) . .
C37 C36 N6 Ni1 175.8(6) . .
C39 C35 N6 C36 -4.8(11) . .
C34 C35 N6 C36 172.4(7) . .
C39 C35 N6 Ni1 -179.2(6) . .
C34 C35 N6 Ni1 -1.9(8) . .
C48 C47 N7 C40 172.3(7) . .
C48 C47 N7 Ni1 9.6(9) . .
C45 C40 N7 C47 -37.7(14) . .
C41 C40 N7 C47 136.5(8) . .
C45 C40 N7 Ni1 122.3(10) . .
C41 C40 N7 Ni1 -63.6(10) . .
C50 C49 N8 C48 1.6(11) . .
C50 C49 N8 Ni1 -175.6(6) . .
C52 C48 N8 C49 -3.8(12) . .
C47 C48 N8 C49 174.2(7) . .
C52 C48 N8 Ni1 173.9(7) . .
C47 C48 N8 Ni1 -8.1(8) . .
F2 C53 S1 O1 -47.8(14) . 10
F2 C53 S1 O1 -176.6(13) 10 10
F1 C53 S1 O1 67.8(4) . 10
F2 C53 S1 O1 176.6(13) . .
F2 C53 S1 O1 47.8(14) 10 .
F1 C53 S1 O1 -67.8(4) . .
F2 C53 S1 O2 64.4(13) . .
F2 C53 S1 O2 -64.4(13) 10 .
F1 C53 S1 O2 180.0 . .
F4 C54 S2 O4 -177.2(13) . .
F5 C54 S2 O4 -56.5(16) . .
F3 C54 S2 O4 62.9(12) . .
F4 C54 S2 O3 52.1(15) . .
F5 C54 S2 O3 172.8(11) . .
F3 C54 S2 O3 -67.8(10) . .
F4 C54 S2 O5 -60.7(14) . .
F5 C54 S2 O5 60.0(13) . .
F3 C54 S2 O5 179.4(9) . .
F8 C55 S3 O7 -67.7(16) . .
F7 C55 S3 O7 52.8(15) . .
F6 C55 S3 O7 170.8(11) . .
F8 C55 S3 O6 50.6(16) . 6
F7 C55 S3 O6 171.1(16) . 6
F6 C55 S3 O6 -70.9(12) . 6
F8 C55 S3 O6 173.6(16) . .
F7 C55 S3 O6 -66.0(15) . .
F6 C55 S3 O6 52.0(12) . .
F8 C55 S3 C55 112.3(16) . 6
F7 C55 S3 C55 -127.2(15) . 6
F6 C55 S3 C55 -9.2(11) . 6
O11 S4 C56 F10 179.3 . .
O12 S4 C56 F10 58.7 . .
O8 S4 C56 F10 -61.3 . .
O11 S4 C56 F13 -59.9 . .
O12 S4 C56 F13 179.5 . .
O8 S4 C56 F13 59.5 . .
O11 S4 C56 F9 59.9 . .
O12 S4 C56 F9 -60.7 . .
O8 S4 C56 F9 179.4 . .
C9 N2 Ni1 N8 -82.2(5) . .
C10 N2 Ni1 N8 97.3(6) . .
C9 N2 Ni1 N1 7.3(5) . .
C10 N2 Ni1 N1 -173.2(7) . .
C9 N2 Ni1 N7 -92.3(19) . .
C10 N2 Ni1 N7 87.2(18) . .
C9 N2 Ni1 N5 105.5(5) . .
C10 N2 Ni1 N5 -75.0(6) . .
C9 N2 Ni1 N6 -174.8(5) . .
C10 N2 Ni1 N6 4.7(7) . .
C49 N8 Ni1 N2 8.5(7) . .
C48 N8 Ni1 N2 -168.7(5) . .
C49 N8 Ni1 N1 -70.8(7) . .
C48 N8 Ni1 N1 112.0(5) . .
C49 N8 Ni1 N7 -172.8(7) . .
C48 N8 Ni1 N7 10.0(5) . .
C49 N8 Ni1 N5 127.0(15) . .
C48 N8 Ni1 N5 -50.2(18) . .
C49 N8 Ni1 N6 103.3(7) . .
C48 N8 Ni1 N6 -73.9(5) . .
C8 N1 Ni1 N2 -8.9(6) . .
C1 N1 Ni1 N2 172.5(10) . .
C8 N1 Ni1 N8 84.4(6) . .
C1 N1 Ni1 N8 -94.2(10) . .
C8 N1 Ni1 N7 163.6(6) . .
C1 N1 Ni1 N7 -15.1(10) . .
C8 N1 Ni1 N5 -98.3(6) . .
C1 N1 Ni1 N5 83.1(10) . .
C8 N1 Ni1 N6 -28(2) . .
C1 N1 Ni1 N6 153(2) . .
C47 N7 Ni1 N2 0(2) . .
C40 N7 Ni1 N2 -161.9(16) . .
C47 N7 Ni1 N8 -10.3(5) . .
C40 N7 Ni1 N8 -172.1(6) . .
C47 N7 Ni1 N1 -98.2(6) . .
C40 N7 Ni1 N1 99.9(6) . .
C47 N7 Ni1 N5 162.0(5) . .
C40 N7 Ni1 N5 0.2(6) . .
C47 N7 Ni1 N6 83.1(5) . .
C40 N7 Ni1 N6 -78.8(6) . .
C34 N5 Ni1 N2 93.5(5) . .
C27 N5 Ni1 N2 -87.5(7) . .
C34 N5 Ni1 N8 -25.1(18) . .
C27 N5 Ni1 N8 153.9(14) . .
C34 N5 Ni1 N1 172.9(5) . .
C27 N5 Ni1 N1 -8.1(7) . .
C34 N5 Ni1 N7 -84.2(5) . .
C27 N5 Ni1 N7 94.8(6) . .
C34 N5 Ni1 N6 -1.1(5) . .
C27 N5 Ni1 N6 178.0(7) . .
C36 N6 Ni1 N2 97.8(6) . .
C35 N6 Ni1 N2 -88.5(5) . .
C36 N6 Ni1 N8 4.4(7) . .
C35 N6 Ni1 N8 178.0(5) . .
C36 N6 Ni1 N1 117(2) . .
C35 N6 Ni1 N1 -69(2) . .
C36 N6 Ni1 N7 -74.7(6) . .
C35 N6 Ni1 N7 99.0(5) . .
C36 N6 Ni1 N5 -172.0(7) . .
C35 N6 Ni1 N5 1.6(5) . .
C15 N3 Ni2 N3 100.5(5) . 2_655
C16 N3 Ni2 N3 -83.4(7) . 2_655
C15 N3 Ni2 N3 5.0(7) . 3_665
C16 N3 Ni2 N3 -178.9(6) . 3_665
C15 N3 Ni2 N4 -173.1(7) . .
C16 N3 Ni2 N4 3.0(6) . .
C15 N3 Ni2 N4 117(3) . 2_655
C16 N3 Ni2 N4 -67(3) . 2_655
C15 N3 Ni2 N4 -73.4(7) . 3_665
C16 N3 Ni2 N4 102.7(6) . 3_665
C19 N4 Ni2 N3 92.7(7) . 2_655
C20 N4 Ni2 N3 -87.7(7) . 2_655
C19 N4 Ni2 N3 -2.9(7) . .
C20 N4 Ni2 N3 176.7(7) . .
C19 N4 Ni2 N3 -20(3) . 3_665
C20 N4 Ni2 N3 160(2) . 3_665
C19 N4 Ni2 N4 170.8(7) . 2_655
C20 N4 Ni2 N4 -9.6(7) . 2_655
C19 N4 Ni2 N4 -88.5(8) . 3_665
C20 N4 Ni2 N4 91.1(5) . 3_665

loop_
_platon_squeeze_void_nr
_platon_squeeze_void_average_x
_platon_squeeze_void_average_y
_platon_squeeze_void_average_z
_platon_squeeze_void_volume
_platon_squeeze_void_count_electrons
_platon_squeeze_void_content
1 0.000 0.000 0.000 6 3 ' '
2 0.000 0.000 0.250 571 241 ' '
3 0.107 0.753 0.250 309 95 ' '
4 0.000 0.000 0.500 6 3 ' '
5 0.000 0.000 0.750 571 241 ' '
6 -0.107 0.646 0.750 309 95 ' '
7 0.247 0.354 0.250 309 95 ' '
8 0.333 0.667 0.250 64 35 ' '
9 0.354 0.247 0.750 309 95 ' '
10 0.333 0.667 0.750 56 18 ' '
11 0.753 1.107 0.750 309 95 ' '
12 0.646 0.893 0.250 309 95 ' '
13 0.667 0.333 0.750 64 35 ' '
14 0.667 0.333 0.250 56 18 ' '
